data_1527562
loop_
_publ_author_name
'Ibberson, R.M.'
'Moze, O.'
'Jacobs, T.H.'
'Buschow, K.H.J.'

_publ_section_title
;
 Nitrogen atom location in rhombohedral and hexagonal RE2 Fe17 Nx
 compounds
;
_journal_name_full 'Journal of Physics: Condensed Matter'
_journal_page_first 1219
_journal_page_last 1226
_journal_volume 3
_journal_year 1991
_chemical_formula_sum 'Fe17 N2.6 Nd2'
_chemical_name_systematic 'Fe17 Nd2 N2.6'
_space_group_IT_number 166
_symmetry_space_group_name_Hall '-R 3 2"'
_symmetry_space_group_name_H-M 'R -3 m :H'
_cell_angle_alpha 90
_cell_angle_beta 90
_cell_angle_gamma 120
_cell_formula_units_Z 3
_cell_length_a 8.776
_cell_length_b 8.776
_cell_length_c 12.6366
_cell_volume 842.857
_citation_journal_id_ASTM JCOMEL
_cod_data_source_file Ibberson_JCOMEL_1991_475.cif
_cod_data_source_block Fe17N2.6Nd2
_cod_original_cell_volume 842.8574
_cod_database_code 1527562

loop_
_symmetry_equiv_pos_as_xyz
x,y,z
-y,x-y,z
-x+y,-x,z
y,x,-z
-x,-x+y,-z
x-y,-y,-z
-x,-y,-z
y,-x+y,-z
x-y,x,-z
-y,-x,z
x,x-y,z
-x+y,y,z
x+2/3,y+1/3,z+1/3
-y+2/3,x-y+1/3,z+1/3
-x+y+2/3,-x+1/3,z+1/3
y+2/3,x+1/3,-z+1/3
-x+2/3,-x+y+1/3,-z+1/3
x-y+2/3,-y+1/3,-z+1/3
-x+2/3,-y+1/3,-z+1/3
y+2/3,-x+y+1/3,-z+1/3
x-y+2/3,x+1/3,-z+1/3
-y+2/3,-x+1/3,z+1/3
x+2/3,x-y+1/3,z+1/3
-x+y+2/3,y+1/3,z+1/3
x+1/3,y+2/3,z+2/3
-y+1/3,x-y+2/3,z+2/3
-x+y+1/3,-x+2/3,z+2/3
y+1/3,x+2/3,-z+2/3
-x+1/3,-x+y+2/3,-z+2/3
x-y+1/3,-y+2/3,-z+2/3
-x+1/3,-y+2/3,-z+2/3
y+1/3,-x+y+2/3,-z+2/3
x-y+1/3,x+2/3,-z+2/3
-y+1/3,-x+2/3,z+2/3
x+1/3,x-y+2/3,z+2/3
-x+y+1/3,y+2/3,z+2/3

loop_
_atom_site_label
_atom_site_type_symbol
_atom_site_fract_x
_atom_site_fract_y
_atom_site_fract_z
_atom_site_occupancy
_atom_site_U_iso_or_equiv
Nd1 Nd 0 0 0.3418 1 0.0
Fe1 Fe 0 0 0.0938 1 0.0
Fe2 Fe 0.5 0 0.5 1 0.0
Fe3 Fe 0.2825 0 0 1 0.0
Fe4 Fe 0.5038 0.4963 0.1522 1 0.0
N1 N 0.5 0 0 0.86 0.0
